data_4345904
loop_
_publ_author_name
'Pedrick, Elizabeth A.'
'Assefa, Mikiyas K.'
'Wakefield, Megan E.'
'Wu, Guang'
'Hayton, Trevor W.'

_publ_section_title
;
 Uranyl Coordination by the 14-Membered Macrocycle
 Dibenzotetramethyltetraaza[14]annulene.
;
_journal_issue 11
_journal_name_full 'Inorganic chemistry'
_journal_page_first 6638
_journal_page_last 6644
_journal_paper_doi 10.1021/acs.inorgchem.7b00700
_journal_volume 56
_journal_year 2017
_chemical_formula_sum 'C44 H46 N8 O2 U'
_chemical_formula_weight 956.92
_space_group_crystal_system triclinic
_space_group_IT_number 2
_space_group_name_Hall '-P 1'
_space_group_name_H-M_alt 'P -1'
_symmetry_space_group_name_Hall '-P 1'
_symmetry_space_group_name_H-M 'P -1'
_atom_sites_solution_hydrogens geom
_audit_creation_method SHELXL-2014/7
_cell_angle_alpha 91.799(15)
_cell_angle_beta 94.571(15)
_cell_angle_gamma 90.844(15)
_cell_formula_units_Z 1
_cell_length_a 8.538(7)
_cell_length_b 9.684(7)
_cell_length_c 11.786(9)
_cell_measurement_reflns_used 8057
_cell_measurement_temperature 100(2)
_cell_measurement_theta_max 24.9
_cell_measurement_theta_min 1.5
_cell_volume 970.8(13)
_computing_structure_refinement 'SHELXL-2014/7 (Sheldrick, 2014)'
_diffrn_ambient_temperature 100(2)
_diffrn_measured_fraction_theta_full 0.987
_diffrn_measured_fraction_theta_max 0.978
_diffrn_measurement_device_type 'Bruker Kappa Apex II'
_diffrn_radiation_type MoK\a
_diffrn_radiation_wavelength 0.71073
_diffrn_reflns_av_R_equivalents 0.1286
_diffrn_reflns_av_unetI/netI 0.1923
_diffrn_reflns_Laue_measured_fraction_full 0.987
_diffrn_reflns_Laue_measured_fraction_max 0.978
_diffrn_reflns_number 12025
_diffrn_reflns_point_group_measured_fraction_full 0.987
_diffrn_reflns_point_group_measured_fraction_max 0.978
_diffrn_reflns_theta_full 25.242
_diffrn_reflns_theta_max 26.304
_diffrn_reflns_theta_min 1.734
_exptl_absorpt_coefficient_mu 4.229
_exptl_absorpt_correction_T_max 0.745369
_exptl_absorpt_correction_T_min 0.487483
_exptl_absorpt_correction_type multi-scan
_exptl_absorpt_process_details twinabs
_exptl_crystal_colour red
_exptl_crystal_density_diffrn 1.637
_exptl_crystal_description block
_exptl_crystal_F_000 474
_exptl_crystal_size_max 0.300
_exptl_crystal_size_mid 0.200
_exptl_crystal_size_min 0.200
_refine_diff_density_max 3.938
_refine_diff_density_min -3.120
_refine_diff_density_rms 0.263
_refine_ls_extinction_method none
_refine_ls_goodness_of_fit_ref 1.017
_refine_ls_hydrogen_treatment constr
_refine_ls_matrix_type full
_refine_ls_number_parameters 249
_refine_ls_number_reflns 3860
_refine_ls_number_restraints 0
_refine_ls_restrained_S_all 1.017
_refine_ls_R_factor_all 0.1252
_refine_ls_R_factor_gt 0.0781
_refine_ls_shift/su_max 0.000
_refine_ls_shift/su_mean 0.000
_refine_ls_structure_factor_coef Fsqd
_refine_ls_weighting_details 'w=1/[\s^2^(Fo^2^)+(0.1083P)^2^] where P=(Fo^2^+2Fc^2^)/3'
_refine_ls_weighting_scheme calc
_refine_ls_wR_factor_gt 0.1697
_refine_ls_wR_factor_ref 0.1853
_reflns_Friedel_coverage 0.000
_reflns_number_gt 2960
_reflns_number_total 3860
_reflns_threshold_expression 'I > 2\s(I)'
_cod_data_source_file ic7b00700_si_001.cif
_cod_data_source_block twin4_a
_cod_database_code 4345904
_shelx_shelxl_version_number 2014/7
_shelx_space_group_comment
;
The symmetry employed for this shelxl refinement is uniquely defined
by the following loop, which should always be used as a source of
symmetry information in preference to the above space-group names.
They are only intended as comments.
;
_shelx_estimated_absorpt_t_min 0.364
_shelx_estimated_absorpt_t_max 0.485

loop_
_space_group_symop_operation_xyz
'x, y, z'
'-x, -y, -z'

loop_
_atom_site_label
_atom_site_type_symbol
_atom_site_fract_x
_atom_site_fract_y
_atom_site_fract_z
_atom_site_U_iso_or_equiv
_atom_site_adp_type
_atom_site_occupancy
_atom_site_site_symmetry_order
_atom_site_calc_flag
_atom_site_refinement_flags_posn
_atom_site_refinement_flags_adp
_atom_site_refinement_flags_occupancy
C1 C 0.3041(13) 0.8054(11) 0.4734(9) 0.026(3) Uani 1 1 d . . .
C2 C 0.3361(13) 0.8261(11) 0.3623(10) 0.027(2) Uani 1 1 d . . .
H2 H 0.3546 0.7480 0.3147 0.032 Uiso 1 1 calc R U .
C3 C 0.3421(13) 0.9554(12) 0.3180(10) 0.030(3) Uani 1 1 d . . .
H3 H 0.3646 0.9657 0.2410 0.037 Uiso 1 1 calc R U .
C4 C 0.3160(13) 1.0681(12) 0.3843(10) 0.030(3) Uani 1 1 d . . .
H4 H 0.3147 1.1574 0.3531 0.036 Uiso 1 1 calc R U .
C5 C 0.2915(12) 1.0526(11) 0.4968(9) 0.024(2) Uani 1 1 d . . .
H5 H 0.2769 1.1322 0.5437 0.029 Uiso 1 1 calc R U .
C6 C 0.2877(12) 0.9230(12) 0.5434(10) 0.028(3) Uani 1 1 d . . .
C7 C 0.2051(13) 0.9642(12) 0.7421(10) 0.031(3) Uani 1 1 d . . .
C8 C 0.0850(14) 1.0687(13) 0.7097(12) 0.039(3) Uani 1 1 d . . .
H8A H 0.0087 1.0741 0.7675 0.059 Uiso 1 1 calc R U .
H8B H 0.0306 1.0417 0.6358 0.059 Uiso 1 1 calc R U .
H8C H 0.1365 1.1591 0.7044 0.059 Uiso 1 1 calc R U .
C9 C 0.2403(13) 0.9347(12) 0.8531(10) 0.031(3) Uani 1 1 d . . .
H9 H 0.1799 0.9785 0.9077 0.037 Uiso 1 1 calc R U .
C10 C 0.3597(14) 0.8441(13) 0.8947(10) 0.034(3) Uani 1 1 d . . .
C11 C 0.3822(15) 0.8241(15) 1.0199(10) 0.041(3) Uani 1 1 d . . .
H11A H 0.4420 0.7400 1.0343 0.061 Uiso 1 1 calc R U .
H11B H 0.2794 0.8154 1.0508 0.061 Uiso 1 1 calc R U .
H11C H 0.4399 0.9038 1.0567 0.061 Uiso 1 1 calc R U .
C12 C 0.5823(12) 0.7066(12) 0.8455(10) 0.028(3) Uani 1 1 d . . .
C13 C 0.7080(14) 0.7599(14) 0.9218(10) 0.035(3) Uani 1 1 d . . .
H13 H 0.6944 0.8411 0.9670 0.042 Uiso 1 1 calc R U .
C14 C 0.8499(14) 0.6925(14) 0.9294(11) 0.039(3) Uani 1 1 d . . .
H14 H 0.9331 0.7280 0.9809 0.047 Uiso 1 1 calc R U .
C15 C 0.8733(13) 0.5780(14) 0.8656(11) 0.039(3) Uani 1 1 d . . .
H15 H 0.9709 0.5320 0.8730 0.047 Uiso 1 1 calc R U .
C16 C 0.7521(13) 0.5283(13) 0.7889(11) 0.035(3) Uani 1 1 d . . .
H16 H 0.7703 0.4508 0.7405 0.042 Uiso 1 1 calc R U .
C17 C 0.6059(12) 0.5880(12) 0.7809(9) 0.025(3) Uani 1 1 d . . .
C18 C 0.3395(13) 0.5213(11) 0.7336(10) 0.028(3) Uani 1 1 d . . .
C19 C 0.2026(12) 0.5415(11) 0.6667(10) 0.027(3) Uani 1 1 d . . .
H19 H 0.1127 0.4888 0.6827 0.032 Uiso 1 1 calc R U .
C20 C 0.1847(12) 0.6326(11) 0.5774(9) 0.023(2) Uani 1 1 d . . .
C21 C 0.3221(14) 0.4731(15) 0.8529(11) 0.043(3) Uani 1 1 d . . .
H21A H 0.4262 0.4554 0.8903 0.065 Uiso 1 1 calc R U .
H21B H 0.2582 0.3880 0.8492 0.065 Uiso 1 1 calc R U .
H21C H 0.2708 0.5448 0.8965 0.065 Uiso 1 1 calc R U .
C22 C 0.0234(13) 0.6922(12) 0.5530(10) 0.031(3) Uani 1 1 d . . .
H22A H 0.0138 0.7760 0.6005 0.046 Uiso 1 1 calc R U .
H22B H -0.0568 0.6242 0.5702 0.046 Uiso 1 1 calc R U .
H22C H 0.0084 0.7150 0.4725 0.046 Uiso 1 1 calc R U .
N1 N 0.3078(11) 0.6683(10) 0.5199(8) 0.028(2) Uani 1 1 d . . .
N2 N 0.4832(10) 0.5403(9) 0.6997(8) 0.025(2) Uani 1 1 d . . .
N3 N 0.2855(10) 0.9014(10) 0.6605(8) 0.027(2) Uani 1 1 d . . .
N4 N 0.4464(11) 0.7818(10) 0.8238(8) 0.030(2) Uani 1 1 d . . .
H4A H 0.4144 0.7883 0.7513 0.036 Uiso 1 1 calc R U .
O1 O 0.3550(8) 0.3696(7) 0.4949(6) 0.0235(16) Uiso 1 1 d . . .
U1 U 0.5000 0.5000 0.5000 0.0254(2) Uani 1 2 d S . P

loop_
_atom_site_aniso_label
_atom_site_aniso_U_11
_atom_site_aniso_U_22
_atom_site_aniso_U_33
_atom_site_aniso_U_23
_atom_site_aniso_U_13
_atom_site_aniso_U_12
C1 0.034(6) 0.021(6) 0.022(6) 0.000(5) 0.008(5) 0.005(5)
C2 0.038(6) 0.018(6) 0.024(6) -0.008(5) -0.002(5) -0.001(5)
C3 0.043(7) 0.022(6) 0.027(7) -0.001(5) 0.006(5) 0.002(5)
C4 0.033(6) 0.029(7) 0.026(7) 0.004(5) -0.001(5) 0.004(5)
C5 0.029(6) 0.020(6) 0.024(6) -0.001(5) 0.003(4) 0.000(5)
C6 0.028(6) 0.027(6) 0.032(7) 0.005(5) 0.010(5) 0.010(5)
C7 0.033(6) 0.033(7) 0.030(7) 0.008(5) 0.015(5) 0.017(5)
C8 0.038(7) 0.027(7) 0.053(9) 0.007(6) 0.001(6) 0.015(5)
C9 0.034(6) 0.032(7) 0.026(6) 0.002(5) 0.005(5) 0.012(5)
C10 0.040(7) 0.038(7) 0.025(7) -0.002(6) 0.005(5) 0.007(6)
C11 0.048(7) 0.057(9) 0.019(6) 0.003(6) 0.012(5) 0.016(7)
C12 0.026(6) 0.026(6) 0.033(7) 0.012(6) 0.000(5) 0.006(5)
C13 0.047(7) 0.040(8) 0.017(6) 0.006(6) 0.002(5) 0.002(6)
C14 0.032(6) 0.051(9) 0.036(7) 0.009(7) 0.006(5) 0.014(6)
C15 0.025(6) 0.054(9) 0.041(8) 0.014(7) 0.009(5) 0.016(6)
C16 0.035(6) 0.034(7) 0.036(7) -0.003(6) 0.008(5) 0.013(5)
C17 0.023(5) 0.032(7) 0.021(6) 0.006(5) 0.009(4) 0.005(5)
C18 0.035(6) 0.021(6) 0.028(6) 0.007(5) 0.001(5) 0.005(5)
C19 0.026(6) 0.023(6) 0.033(7) 0.005(5) 0.008(5) -0.003(5)
C20 0.031(6) 0.019(6) 0.019(6) -0.008(5) 0.003(4) 0.003(5)
C21 0.031(6) 0.057(9) 0.042(8) 0.015(7) 0.003(5) -0.001(6)
C22 0.030(6) 0.027(7) 0.036(7) 0.010(6) 0.003(5) 0.009(5)
N1 0.036(5) 0.027(5) 0.023(5) 0.009(4) 0.005(4) 0.004(4)
N2 0.024(5) 0.023(5) 0.029(5) 0.007(4) 0.003(4) 0.013(4)
N3 0.030(5) 0.025(5) 0.025(5) -0.001(4) 0.003(4) 0.000(4)
N4 0.041(5) 0.029(6) 0.019(5) 0.004(4) 0.000(4) 0.003(4)
U1 0.0333(4) 0.0159(4) 0.0276(4) -0.0006(2) 0.0064(2) 0.0063(2)

loop_
_atom_type_symbol
_atom_type_description
_atom_type_scat_dispersion_real
_atom_type_scat_dispersion_imag
_atom_type_scat_source
C C 0.0033 0.0016 'International Tables Vol C Tables 4.2.6.8 and 6.1.1.4'
H H 0.0000 0.0000 'International Tables Vol C Tables 4.2.6.8 and 6.1.1.4'
N N 0.0061 0.0033 'International Tables Vol C Tables 4.2.6.8 and 6.1.1.4'
O O 0.0106 0.0060 'International Tables Vol C Tables 4.2.6.8 and 6.1.1.4'
U U -9.6767 9.6646 'International Tables Vol C Tables 4.2.6.8 and 6.1.1.4'

loop_
_geom_angle_atom_site_label_1
_geom_angle_atom_site_label_2
_geom_angle_atom_site_label_3
_geom_angle
_geom_angle_site_symmetry_1
_geom_angle_site_symmetry_3
C2 C1 C6 117.3(10) . .
C2 C1 N1 121.2(10) . .
C6 C1 N1 121.0(9) . .
C3 C2 C1 122.4(11) . .
C3 C2 H2 118.8 . .
C1 C2 H2 118.8 . .
C4 C3 C2 119.8(11) . .
C4 C3 H3 120.1 . .
C2 C3 H3 120.1 . .
C3 C4 C5 119.6(11) . .
C3 C4 H4 120.2 . .
C5 C4 H4 120.2 . .
C4 C5 C6 121.3(11) . .
C4 C5 H5 119.3 . .
C6 C5 H5 119.3 . .
C5 C6 C1 119.4(10) . .
C5 C6 N3 123.8(11) . .
C1 C6 N3 116.5(9) . .
N3 C7 C9 119.4(10) . .
N3 C7 C8 119.8(10) . .
C9 C7 C8 120.8(10) . .
C7 C8 H8A 109.5 . .
C7 C8 H8B 109.5 . .
H8A C8 H8B 109.5 . .
C7 C8 H8C 109.5 . .
H8A C8 H8C 109.5 . .
H8B C8 H8C 109.5 . .
C7 C9 C10 125.7(10) . .
C7 C9 H9 117.1 . .
C10 C9 H9 117.1 . .
N4 C10 C9 119.7(11) . .
N4 C10 C11 121.8(11) . .
C9 C10 C11 118.4(10) . .
C10 C11 H11A 109.5 . .
C10 C11 H11B 109.5 . .
H11A C11 H11B 109.5 . .
C10 C11 H11C 109.5 . .
H11A C11 H11C 109.5 . .
H11B C11 H11C 109.5 . .
C17 C12 N4 119.8(10) . .
C17 C12 C13 118.8(10) . .
N4 C12 C13 120.8(11) . .
C14 C13 C12 119.5(12) . .
C14 C13 H13 120.3 . .
C12 C13 H13 120.3 . .
C15 C14 C13 121.7(13) . .
C15 C14 H14 119.1 . .
C13 C14 H14 119.1 . .
C14 C15 C16 118.8(11) . .
C14 C15 H15 120.6 . .
C16 C15 H15 120.6 . .
C17 C16 C15 122.0(11) . .
C17 C16 H16 119.0 . .
C15 C16 H16 119.0 . .
C16 C17 C12 119.1(11) . .
C16 C17 N2 122.1(10) . .
C12 C17 N2 118.5(9) . .
N2 C18 C19 124.4(10) . .
N2 C18 C21 119.0(10) . .
C19 C18 C21 116.6(10) . .
C18 C19 C20 125.6(10) . .
C18 C19 H19 117.2 . .
C20 C19 H19 117.2 . .
N1 C20 C19 120.6(9) . .
N1 C20 C22 122.5(9) . .
C19 C20 C22 116.8(9) . .
C18 C21 H21A 109.5 . .
C18 C21 H21B 109.5 . .
H21A C21 H21B 109.5 . .
C18 C21 H21C 109.5 . .
H21A C21 H21C 109.5 . .
H21B C21 H21C 109.5 . .
C20 C22 H22A 109.5 . .
C20 C22 H22B 109.5 . .
H22A C22 H22B 109.5 . .
C20 C22 H22C 109.5 . .
H22A C22 H22C 109.5 . .
H22B C22 H22C 109.5 . .
C20 N1 C1 116.0(9) . .
C20 N1 U1 116.6(7) . .
C1 N1 U1 127.3(6) . .
C18 N2 C17 118.9(9) . .
C18 N2 U1 114.0(7) . .
C17 N2 U1 127.0(6) . .
C7 N3 C6 131.7(9) . .
C10 N4 C12 129.5(10) . .
C10 N4 H4A 115.2 . .
C12 N4 H4A 115.2 . .
O1 U1 O1 180.0 2_666 .
O1 U1 N1 89.8(3) 2_666 .
O1 U1 N1 90.2(3) . .
O1 U1 N1 90.2(3) 2_666 2_666
O1 U1 N1 89.8(3) . 2_666
N1 U1 N1 180.0(3) . 2_666
O1 U1 N2 91.7(3) 2_666 2_666
O1 U1 N2 88.3(3) . 2_666
N1 U1 N2 106.8(3) . 2_666
N1 U1 N2 73.2(3) 2_666 2_666
O1 U1 N2 88.3(3) 2_666 .
O1 U1 N2 91.7(3) . .
N1 U1 N2 73.2(3) . .
N1 U1 N2 106.8(3) 2_666 .
N2 U1 N2 180.0(4) 2_666 .

loop_
_geom_bond_atom_site_label_1
_geom_bond_atom_site_label_2
_geom_bond_distance
_geom_bond_site_symmetry_2
C1 C2 1.378(15) .
C1 C6 1.401(15) .
C1 N1 1.452(14) .
C2 C3 1.374(16) .
C2 H2 0.9500 .
C3 C4 1.355(16) .
C3 H3 0.9500 .
C4 C5 1.371(15) .
C4 H4 0.9500 .
C5 C6 1.387(15) .
C5 H5 0.9500 .
C6 N3 1.403(15) .
C7 N3 1.359(14) .
C7 C9 1.360(16) .
C7 C8 1.488(14) .
C8 H8A 0.9800 .
C8 H8B 0.9800 .
C8 H8C 0.9800 .
C9 C10 1.423(15) .
C9 H9 0.9500 .
C10 N4 1.300(15) .
C10 C11 1.491(16) .
C11 H11A 0.9800 .
C11 H11B 0.9800 .
C11 H11C 0.9800 .
C12 C17 1.384(16) .
C12 N4 1.390(13) .
C12 C13 1.423(17) .
C13 C14 1.383(16) .
C13 H13 0.9500 .
C14 C15 1.346(18) .
C14 H14 0.9500 .
C15 C16 1.389(18) .
C15 H15 0.9500 .
C16 C17 1.381(14) .
C16 H16 0.9500 .
C17 N2 1.423(15) .
C18 N2 1.333(14) .
C18 C19 1.377(15) .
C18 C21 1.513(16) .
C19 C20 1.395(15) .
C19 H19 0.9500 .
C20 N1 1.342(14) .
C20 C22 1.511(14) .
C21 H21A 0.9800 .
C21 H21B 0.9800 .
C21 H21C 0.9800 .
C22 H22A 0.9800 .
C22 H22B 0.9800 .
C22 H22C 0.9800 .
N1 U1 2.350(9) .
N2 U1 2.389(9) .
N4 H4A 0.8800 .
O1 U1 1.752(7) .
U1 O1 1.752(7) 2_666
U1 N1 2.350(9) 2_666
U1 N2 2.389(9) 2_666
